data_4002259
loop_
_publ_author_name
'Paulsen, J.M.'
'Donaberger, R.A.'
'Dahn, J.R.'

_publ_section_title
;
 Layered T2-, O6-, O2-, and P2-type A2/3 (M'(2+)1/3 M(4+)2/3) O2 bronzes,
 A = Li, Na; M' = Ni, Mg; M = Mn, Ti
;
_journal_name_full 'Chemistry of Materials (1,1989-)'
_journal_page_first 2257
_journal_page_last 2267
_journal_volume 12
_journal_year 2000
_chemical_formula_sum 'Li0.667 Mn0.667 Ni0.333 O2'
_chemical_name_systematic 'Li0.667 (Ni0.333 Mn0.667) O2'
_space_group_IT_number 64
_symmetry_space_group_name_Hall '-C 2ac 2'
_symmetry_space_group_name_H-M 'C m c a'
_cell_angle_alpha 90
_cell_angle_beta 90
_cell_angle_gamma 90
_cell_formula_units_Z 12
_cell_length_a 8.605
_cell_length_b 4.951
_cell_length_c 10.06
_cell_volume 428.590
_citation_journal_id_ASTM CMATEX
_cod_data_source_file Paulsen_CMATEX_2000_1145.cif
_cod_data_source_block Li0.667Mn0.667Ni0.333O2
_cod_original_cell_volume 428.5898
_cod_database_code 4002259

loop_
_symmetry_equiv_pos_as_xyz
x,y,z
-x+1/2,-y,z+1/2
x,-y,-z
-x+1/2,y,-z+1/2
-x,-y,-z
x-1/2,y,-z-1/2
-x,y,z
x-1/2,-y,z-1/2
x+1/2,y+1/2,z
-x+1,-y+1/2,z+1/2
x+1/2,-y+1/2,-z
-x+1,y+1/2,-z+1/2
-x+1/2,-y+1/2,-z
x,y+1/2,-z-1/2
-x+1/2,y+1/2,z
x,-y+1/2,z-1/2

loop_
_atom_site_label
_atom_site_type_symbol
_atom_site_fract_x
_atom_site_fract_y
_atom_site_fract_z
_atom_site_occupancy
_atom_site_U_iso_or_equiv
Li1 Li+1 0.25 0.0833 0.25 1 0.0
O2 O-2 0.3333 0.3333 0.109 1 0.0
O1 O-2 0 0.3333 0.103 1 0.0
Mn1 Mn+4 0.3333 0 0 1 0.0
Ni1 Ni+2 0 0 0 1 0.0
